data_7237510
loop_
_publ_author_name
'Kim, Hae Un'
'Sohn, Sunyoung'
'Choi, Wanuk'
'Kim, Minjun'
'Ryu, Seung Un'
'Park, Taiho'
'Jung, Sungjune'
'Bejoymohandas, K. S.'

_publ_section_title
;
 Substituents engineered deep-red to near-infrared phosphorescence from
 tris-heteroleptic iridium(iii) complexes for solution processable red-NIR
 organic light-emitting diodes
;
_journal_issue 39
_journal_name_full 'Journal of Materials Chemistry C'
_journal_page_first 10640
_journal_paper_doi 10.1039/C8TC04321C
_journal_volume 6
_journal_year 2018
_chemical_formula_moiety 'C45.12 H29 Cl2.30 F3 Ir N2 O2 S3'
_chemical_formula_sum 'C45.12 H29 Cl2.3 F3 Ir N2 O2 S3'
_chemical_formula_weight 1057.10
_space_group_crystal_system monoclinic
_space_group_IT_number 14
_space_group_name_Hall '-P 2yn'
_space_group_name_H-M_alt 'P 1 21/n 1'
_atom_sites_solution_hydrogens geom
_atom_sites_solution_primary difmap
_atom_sites_solution_secondary geom
_audit_creation_method SHELXL-2014
_audit_update_record
;
2018-07-05 deposited with the CCDC.
2018-09-16 downloaded from the CCDC.
;
_cell_angle_alpha 90
_cell_angle_beta 108.37(3)
_cell_angle_gamma 90
_cell_formula_units_Z 4
_cell_length_a 13.243(3)
_cell_length_b 16.245(3)
_cell_length_c 20.886(4)
_cell_measurement_reflns_used 39298
_cell_measurement_temperature 100(2)
_cell_measurement_theta_max 29.999
_cell_measurement_theta_min 2.052
_cell_volume 4264.3(17)
_computing_cell_refinement 'HKL3000sm (Otwinowski & Minor, 1997)'
_computing_data_collection 'PAL BL2D-SMDC Program'
_computing_data_reduction 'HKL3000sm (Otwinowski & Minor, 1997)'
_computing_molecular_graphics Mercury
_computing_publication_material WinGX
_computing_structure_refinement 'SHELXL-2014 (Sheldrick, 2014)'
_computing_structure_solution 'SHELXL-2014 (Sheldrick, 2014)'
_diffrn_ambient_temperature 100(2)
_diffrn_measured_fraction_theta_full 0.785
_diffrn_measured_fraction_theta_max 0.993
_diffrn_measurement_device_type 'MX225-HS CCD area detector'
_diffrn_measurement_method 'omega scan'
_diffrn_radiation_type synchrotron
_diffrn_radiation_wavelength 0.900
_diffrn_reflns_av_R_equivalents 0.1061
_diffrn_reflns_av_unetI/netI 0.0683
_diffrn_reflns_Laue_measured_fraction_full 0.785
_diffrn_reflns_Laue_measured_fraction_max 0.993
_diffrn_reflns_limit_h_max 14
_diffrn_reflns_limit_h_min -14
_diffrn_reflns_limit_k_max 17
_diffrn_reflns_limit_k_min -17
_diffrn_reflns_limit_l_max 23
_diffrn_reflns_limit_l_min -23
_diffrn_reflns_number 20693
_diffrn_reflns_point_group_measured_fraction_full 0.785
_diffrn_reflns_point_group_measured_fraction_max 0.993
_diffrn_reflns_theta_full 32.684
_diffrn_reflns_theta_max 29.999
_diffrn_reflns_theta_min 2.052
_diffrn_source synchrotron
_exptl_absorpt_coefficient_mu 3.472
_exptl_absorpt_correction_T_max 1
_exptl_absorpt_correction_T_min 0.765
_exptl_absorpt_correction_type empirical
_exptl_crystal_colour yellow
_exptl_crystal_density_diffrn 1.645
_exptl_crystal_density_method 'not measured'
_exptl_crystal_description block
_exptl_crystal_F_000 2082
_exptl_crystal_size_max 0.020
_exptl_crystal_size_mid 0.020
_exptl_crystal_size_min 0.020
_refine_diff_density_max 0.969
_refine_diff_density_min -4.301
_refine_diff_density_rms 0.339
_refine_ls_extinction_method none
_refine_ls_goodness_of_fit_ref 1.079
_refine_ls_hydrogen_treatment constr
_refine_ls_matrix_type full
_refine_ls_number_parameters 552
_refine_ls_number_reflns 6068
_refine_ls_number_restraints 585
_refine_ls_restrained_S_all 1.039
_refine_ls_R_factor_all 0.0921
_refine_ls_R_factor_gt 0.0863
_refine_ls_shift/su_max 0.028
_refine_ls_shift/su_mean 0.001
_refine_ls_structure_factor_coef Fsqd
_refine_ls_weighting_details 'w=1/[\s^2^(Fo^2^)+(0.1904P)^2^+4.7120P] where P=(Fo^2^+2Fc^2^)/3'
_refine_ls_weighting_scheme calc
_refine_ls_wR_factor_gt 0.2519
_refine_ls_wR_factor_ref 0.2617
_reflns_Friedel_coverage 0.000
_reflns_number_gt 5130
_reflns_number_total 6068
_reflns_threshold_expression 'I > 2\s(I)'
_cod_data_source_file c8tc04321c2.cif
_cod_data_source_block shelxl
_cod_original_cell_volume 4264.3(16)
_cod_original_sg_symbol_H-M 'P 21/n'
_cod_original_formula_sum 'C45.12 H29 Cl2.30 F3 Ir N2 O2 S3'
_cod_database_code 7237510
_shelx_space_group_comment
;
The symmetry employed for this shelxl refinement is uniquely defined
by the following loop, which should always be used as a source of
symmetry information in preference to the above space-group names.
They are only intended as comments.
;
_shelx_estimated_absorpt_t_min 0.934
_shelx_estimated_absorpt_t_max 0.934
_shelxl_version_number 2014-3

loop_
_space_group_symop_operation_xyz
'x, y, z'
'-x+1/2, y+1/2, -z+1/2'
'-x, -y, -z'
'x-1/2, -y-1/2, z-1/2'

loop_
_atom_site_label
_atom_site_type_symbol
_atom_site_fract_x
_atom_site_fract_y
_atom_site_fract_z
_atom_site_U_iso_or_equiv
_atom_site_adp_type
_atom_site_occupancy
_atom_site_site_symmetry_order
_atom_site_calc_flag
_atom_site_refinement_flags_posn
_atom_site_refinement_flags_adp
_atom_site_refinement_flags_occupancy
_atom_site_disorder_assembly
_atom_site_disorder_group
C1A C 0.9159(13) 0.4436(14) 0.3970(8) 0.125(6) Uani 0.507(9) 1 d D U P A 1
H1A1 H 0.9342 0.4854 0.3680 0.150 Uiso 0.507(9) 1 calc R U P A 1
H1A2 H 0.9556 0.3925 0.3948 0.150 Uiso 0.507(9) 1 calc R U P A 1
Cl1 Cl 0.9525(9) 0.4786(9) 0.4790(5) 0.188(5) Uani 0.507(9) 1 d D U P A 1
Cl2 Cl 0.7826(8) 0.4242(6) 0.3680(4) 0.158(4) Uani 0.507(9) 1 d D U P A 1
C1B C 0.478(2) 0.5090(13) 0.0953(11) 0.322(15) Uani 0.617(11) 1 d D U P B 2
H1B1 H 0.4246 0.5527 0.0767 0.387 Uiso 0.617(11) 1 calc R U P B 2
H1B2 H 0.5465 0.5358 0.1194 0.387 Uiso 0.617(11) 1 calc R U P B 2
Cl3 Cl 0.4377(12) 0.4491(8) 0.1509(7) 0.321(9) Uani 0.617(11) 1 d D U P B 2
Cl4 Cl 0.4922(15) 0.4501(14) 0.0311(10) 0.413(14) Uani 0.617(11) 1 d D U P B 2
C1 C 0.9098(8) 0.6982(9) 0.3924(5) 0.090(3) Uani 1 1 d . U . . .
C2 C 0.8737(8) 0.7213(8) 0.4528(5) 0.074(2) Uani 1 1 d . U . . .
C3 C 0.9453(12) 0.7443(6) 0.5112(8) 0.087(4) Uani 1 1 d . U . . .
H3 H 1.0179 0.7412 0.5133 0.104 Uiso 1 1 calc R U . . .
C4 C 0.9249(8) 0.7727(7) 0.5701(5) 0.069(2) Uani 1 1 d . U . . .
C5 C 1.0125(7) 0.7898(7) 0.6308(4) 0.072(2) Uani 1 1 d . U . . .
C6 C 1.1263(8) 0.7790(7) 0.6435(5) 0.074(2) Uani 1 1 d . U . . .
H6 H 1.1597 0.7607 0.6119 0.089 Uiso 1 1 calc R U . . .
C7 C 1.1789(8) 0.8011(7) 0.7126(5) 0.081(3) Uani 1 1 d . U . . .
H7 H 1.2540 0.7993 0.7327 0.098 Uiso 1 1 calc R U . . .
C8 C 1.1117(8) 0.8247(7) 0.7469(5) 0.083(3) Uani 1 1 d . U . . .
H8 H 1.1357 0.8401 0.7932 0.099 Uiso 1 1 calc R U . . .
C9 C 0.6331(7) 0.5757(5) 0.4778(4) 0.0581(18) Uani 1 1 d . U . . .
C10 C 0.6403(7) 0.4882(6) 0.4787(5) 0.066(2) Uani 1 1 d . U . . .
H10 H 0.5931 0.4574 0.4431 0.079 Uiso 1 1 calc R U . . .
C11 C 0.7125(7) 0.4484(6) 0.5290(4) 0.0605(19) Uani 1 1 d . U . . .
C12 C 0.7242(9) 0.3564(6) 0.5273(6) 0.082(3) Uani 1 1 d . U . . .
H12A H 0.7803 0.3382 0.5679 0.123 Uiso 1 1 calc R U . . .
H12B H 0.6568 0.3301 0.5257 0.123 Uiso 1 1 calc R U . . .
H12C H 0.7431 0.3408 0.4872 0.123 Uiso 1 1 calc R U . . .
C13 C 0.7769(6) 0.4960(5) 0.5838(4) 0.0599(18) Uani 1 1 d . U . . .
C14 C 0.7662(6) 0.5818(5) 0.5820(4) 0.0571(18) Uani 1 1 d . U . . .
C15 C 0.8249(6) 0.6290(5) 0.6401(4) 0.0594(19) Uani 1 1 d . U . . .
H15 H 0.8139 0.6867 0.6410 0.071 Uiso 1 1 calc R U . . .
C16 C 0.8965(7) 0.5914(6) 0.6939(4) 0.070(2) Uani 1 1 d . U . . .
H16 H 0.9368 0.6235 0.7311 0.085 Uiso 1 1 calc R U . . .
C17 C 0.9113(8) 0.5052(6) 0.6948(4) 0.073(2) Uani 1 1 d . U . . .
H17 H 0.9623 0.4796 0.7320 0.088 Uiso 1 1 calc R U . . .
C18 C 0.8514(7) 0.4591(6) 0.6417(4) 0.069(2) Uani 1 1 d . U . . .
H18 H 0.8596 0.4010 0.6432 0.082 Uiso 1 1 calc R U . . .
C20 C 0.5546(6) 0.7060(5) 0.4350(4) 0.0563(17) Uani 1 1 d . U . . .
C21 C 0.5537(6) 0.6226(5) 0.4275(4) 0.0589(18) Uani 1 1 d . U . . .
C22 C 0.3977(7) 0.6802(6) 0.3427(4) 0.061(2) Uani 1 1 d . U . . .
C23 C 0.4596(9) 0.7402(5) 0.3858(5) 0.059(2) Uani 1 1 d . U . . .
C24 C 0.4272(7) 0.8218(6) 0.3784(4) 0.064(2) Uani 1 1 d . U . . .
H24 H 0.4696 0.8633 0.4063 0.077 Uiso 1 1 calc R U . . .
C25 C 0.3299(7) 0.8427(6) 0.3286(4) 0.070(2) Uani 1 1 d . U . . .
H25 H 0.3058 0.8981 0.3239 0.084 Uiso 1 1 calc R U . . .
C26 C 0.2688(8) 0.7810(7) 0.2861(5) 0.073(2) Uani 1 1 d . U . . .
H26 H 0.2040 0.7952 0.2524 0.087 Uiso 1 1 calc R U . . .
C27 C 0.3031(8) 0.6991(7) 0.2932(5) 0.072(2) Uani 1 1 d . U . . .
H27 H 0.2625 0.6573 0.2648 0.086 Uiso 1 1 calc R U . . .
C28 C 0.6169(6) 0.7875(6) 0.5689(4) 0.0567(16) Uani 1 1 d . U . . .
C29 C 0.6229(6) 0.8710(5) 0.5771(4) 0.0602(18) Uani 1 1 d . U . . .
C30 C 0.5433(7) 0.8116(6) 0.6586(4) 0.0595(18) Uani 1 1 d . U . . .
C31 C 0.5694(9) 0.7524(4) 0.6165(6) 0.056(2) Uani 1 1 d . U . . .
C32 C 0.5474(7) 0.6690(5) 0.6250(4) 0.0620(19) Uani 1 1 d . U . . .
H32 H 0.5648 0.6275 0.5982 0.074 Uiso 1 1 calc R U . . .
C33 C 0.4991(7) 0.6484(6) 0.6741(4) 0.068(2) Uani 1 1 d . U . . .
H33 H 0.4839 0.5923 0.6802 0.082 Uiso 1 1 calc R U . . .
C34 C 0.4730(8) 0.7083(7) 0.7139(5) 0.072(2) Uani 1 1 d . U . . .
H34 H 0.4394 0.6930 0.7461 0.086 Uiso 1 1 calc R U . . .
C35 C 0.4963(8) 0.7913(6) 0.7064(5) 0.068(2) Uani 1 1 d . U . . .
H35 H 0.4799 0.8325 0.7338 0.081 Uiso 1 1 calc R U . . .
C36 C 0.6547(7) 0.9181(5) 0.5274(4) 0.0588(18) Uani 1 1 d . U . . .
C37 C 0.6633(7) 1.0048(5) 0.5285(4) 0.0610(19) Uani 1 1 d . U . . .
H37 H 0.6544 1.0343 0.5657 0.073 Uiso 1 1 calc R U . . .
C38 C 0.6838(8) 1.0472(6) 0.4781(5) 0.065(2) Uani 1 1 d . U . . .
C39 C 0.7019(8) 1.1371(5) 0.4809(5) 0.076(2) Uani 1 1 d . U . . .
H39A H 0.7153 1.1553 0.4395 0.114 Uiso 1 1 calc R U . . .
H39B H 0.6388 1.1653 0.4850 0.114 Uiso 1 1 calc R U . . .
H39C H 0.7636 1.1505 0.5200 0.114 Uiso 1 1 calc R U . . .
C40 C 0.6934(6) 0.9978(5) 0.4223(4) 0.0622(18) Uani 1 1 d . U . . .
C41 C 0.6832(6) 0.9123(5) 0.4240(4) 0.0575(17) Uani 1 1 d . U . . .
C42 C 0.6827(7) 0.8657(5) 0.3657(4) 0.0637(19) Uani 1 1 d . U . . .
H42 H 0.6759 0.8075 0.3658 0.076 Uiso 1 1 calc R U . . .
C43 C 0.6920(8) 0.9048(6) 0.3099(5) 0.076(2) Uani 1 1 d . U . . .
H43 H 0.6888 0.8728 0.2713 0.091 Uiso 1 1 calc R U . . .
C44 C 0.7060(9) 0.9903(7) 0.3072(5) 0.084(3) Uani 1 1 d . U . . .
H44 H 0.7155 1.0159 0.2686 0.100 Uiso 1 1 calc R U . . .
C45 C 0.7054(9) 1.0366(6) 0.3644(5) 0.079(2) Uani 1 1 d . U . . .
H45 H 0.7131 1.0947 0.3640 0.095 Uiso 1 1 calc R U . . .
N1 N 0.6969(5) 0.6230(5) 0.5281(3) 0.0561(15) Uani 1 1 d . U . . .
N2 N 0.6699(5) 0.8734(5) 0.4780(3) 0.0583(15) Uani 1 1 d . U . . .
O1 O 0.8330(5) 0.7864(4) 0.5725(3) 0.0622(13) Uani 1 1 d . U . . .
O2 O 0.7731(4) 0.7127(4) 0.4374(3) 0.0625(13) Uani 1 1 d . U . . .
Ir1 Ir 0.68451(3) 0.74775(2) 0.50314(2) 0.0581(3) Uani 1 1 d . U . . .
F1 F 0.8781(8) 0.7565(4) 0.3447(4) 0.112(3) Uani 1 1 d . U . . .
F2 F 0.8696(7) 0.6311(5) 0.3626(4) 0.127(2) Uani 1 1 d . U . . .
F3 F 1.0155(6) 0.6956(9) 0.4074(4) 0.160(4) Uani 1 1 d . U . . .
S1 S 0.9837(2) 0.8242(2) 0.70073(13) 0.0913(8) Uani 1 1 d . U . . .
S2 S 0.44915(17) 0.58211(14) 0.36180(11) 0.0665(6) Uani 1 1 d . U . . .
S3 S 0.57723(18) 0.91062(13) 0.64032(10) 0.0648(6) Uani 1 1 d . U . . .

loop_
_atom_site_aniso_label
_atom_site_aniso_U_11
_atom_site_aniso_U_22
_atom_site_aniso_U_33
_atom_site_aniso_U_23
_atom_site_aniso_U_13
_atom_site_aniso_U_12
C1A 0.155(12) 0.085(14) 0.149(13) 0.049(12) 0.066(15) 0.022(13)
Cl1 0.171(10) 0.241(14) 0.171(9) -0.009(9) 0.081(7) -0.031(8)
Cl2 0.177(8) 0.176(9) 0.149(7) -0.003(6) 0.092(6) 0.005(6)
C1B 0.17(2) 0.32(4) 0.49(4) -0.05(2) 0.14(3) -0.13(3)
Cl3 0.282(17) 0.209(12) 0.373(19) 0.105(12) -0.037(13) -0.010(11)
Cl4 0.209(14) 0.46(3) 0.58(3) -0.15(3) 0.13(2) -0.112(18)
C1 0.074(5) 0.133(8) 0.059(5) -0.013(5) 0.015(5) 0.011(6)
C2 0.065(5) 0.101(6) 0.052(4) -0.005(5) 0.011(4) 0.000(5)
C3 0.062(6) 0.133(12) 0.053(6) -0.009(5) 0.003(5) 0.003(5)
C4 0.067(4) 0.086(5) 0.045(4) -0.004(5) 0.007(4) -0.009(5)
C5 0.065(4) 0.095(7) 0.046(4) -0.002(5) 0.004(3) -0.007(5)
C6 0.063(4) 0.096(6) 0.048(4) 0.010(5) -0.004(4) -0.017(5)
C7 0.069(5) 0.105(7) 0.054(5) 0.004(5) -0.004(4) -0.018(5)
C8 0.083(6) 0.100(7) 0.045(4) 0.001(5) -0.008(4) -0.014(5)
C9 0.061(5) 0.058(4) 0.047(4) 0.002(3) 0.006(3) 0.001(3)
C10 0.069(5) 0.069(4) 0.049(5) -0.002(4) 0.004(4) 0.002(4)
C11 0.068(5) 0.063(4) 0.048(4) 0.005(4) 0.015(4) 0.001(4)
C12 0.096(7) 0.064(5) 0.075(6) -0.005(5) 0.012(6) 0.005(5)
C13 0.066(5) 0.062(4) 0.048(4) 0.005(3) 0.012(3) -0.001(3)
C14 0.058(4) 0.062(4) 0.042(4) 0.003(3) 0.002(3) 0.007(3)
C15 0.062(5) 0.064(4) 0.041(4) 0.000(3) 0.000(3) 0.003(4)
C16 0.074(5) 0.086(5) 0.037(4) 0.000(4) -0.002(4) 0.001(4)
C17 0.082(6) 0.079(5) 0.044(4) 0.013(4) -0.003(4) 0.010(5)
C18 0.070(5) 0.067(5) 0.056(5) 0.009(4) 0.002(4) 0.008(4)
C20 0.060(4) 0.065(4) 0.038(4) 0.001(3) 0.007(3) 0.001(3)
C21 0.058(4) 0.064(4) 0.042(4) -0.004(3) -0.003(3) 0.001(3)
C22 0.058(4) 0.074(5) 0.038(4) -0.010(4) -0.005(3) 0.000(4)
C23 0.064(5) 0.068(4) 0.036(5) -0.004(3) 0.001(4) -0.001(3)
C24 0.063(5) 0.070(5) 0.046(5) -0.003(4) -0.001(4) -0.001(4)
C25 0.068(5) 0.080(5) 0.048(5) 0.009(4) -0.001(4) 0.006(4)
C26 0.070(6) 0.085(6) 0.046(5) -0.001(5) -0.007(4) 0.008(5)
C27 0.072(5) 0.084(5) 0.046(5) 0.004(4) -0.002(4) 0.000(4)
C28 0.050(4) 0.067(4) 0.038(4) 0.000(3) -0.007(3) 0.003(4)
C29 0.063(5) 0.069(4) 0.042(4) -0.005(3) 0.006(3) -0.006(4)
C30 0.056(5) 0.067(4) 0.048(4) -0.003(4) 0.006(3) 0.002(4)
C31 0.058(6) 0.063(5) 0.035(5) -0.001(3) -0.003(4) 0.001(3)
C32 0.061(5) 0.072(5) 0.041(4) -0.009(4) 0.000(3) -0.004(4)
C33 0.072(5) 0.076(5) 0.053(5) -0.003(4) 0.013(4) -0.010(4)
C34 0.073(6) 0.086(6) 0.055(5) -0.004(5) 0.018(4) -0.004(5)
C35 0.073(6) 0.076(5) 0.051(5) -0.006(4) 0.015(4) -0.003(5)
C36 0.060(5) 0.064(4) 0.044(4) 0.002(3) 0.004(4) -0.001(4)
C37 0.074(5) 0.059(4) 0.039(4) -0.006(3) 0.002(4) -0.001(4)
C38 0.077(6) 0.054(4) 0.047(4) -0.001(4) -0.004(4) -0.003(4)
C39 0.099(7) 0.057(4) 0.062(5) -0.002(4) 0.012(5) -0.002(5)
C40 0.065(5) 0.067(4) 0.043(4) 0.006(3) 0.000(3) 0.002(4)
C41 0.056(4) 0.063(4) 0.041(4) -0.002(3) -0.001(3) -0.003(3)
C42 0.072(5) 0.067(5) 0.041(4) 0.002(3) 0.003(4) 0.003(4)
C43 0.093(6) 0.078(5) 0.053(4) 0.000(4) 0.018(5) 0.000(5)
C44 0.112(7) 0.084(5) 0.056(5) 0.007(5) 0.028(5) 0.000(6)
C45 0.106(7) 0.071(5) 0.058(5) 0.006(4) 0.022(5) -0.002(5)
N1 0.058(4) 0.071(4) 0.032(3) -0.002(3) 0.003(2) 0.001(3)
N2 0.061(4) 0.067(3) 0.034(3) 0.001(3) -0.003(3) 0.002(3)
O1 0.063(3) 0.070(4) 0.047(3) -0.002(3) 0.008(2) -0.004(3)
O2 0.063(3) 0.073(4) 0.044(3) 0.000(3) 0.005(2) 0.005(3)
Ir1 0.0596(4) 0.0656(4) 0.0388(4) -0.00250(12) 0.0009(3) 0.00022(12)
F1 0.110(6) 0.171(7) 0.056(5) 0.009(3) 0.029(5) 0.009(4)
F2 0.150(6) 0.147(6) 0.091(5) -0.042(4) 0.048(4) 0.015(5)
F3 0.074(4) 0.325(12) 0.071(4) -0.036(7) 0.010(3) 0.048(6)
S1 0.0814(17) 0.123(2) 0.0568(14) -0.0108(15) 0.0031(12) -0.0113(15)
S2 0.0641(12) 0.0697(13) 0.0483(11) -0.0092(10) -0.0071(10) -0.0034(10)
S3 0.0791(14) 0.0644(13) 0.0465(11) -0.0066(9) 0.0136(10) 0.0015(10)

loop_
_atom_type_symbol
_atom_type_description
_atom_type_scat_dispersion_real
_atom_type_scat_dispersion_imag
_atom_type_scat_source
C C 0.0033 0.0016 'International Tables Vol C Tables 4.2.6.8 and 6.1.1.4'
H H 0.0000 0.0000 'International Tables Vol C Tables 4.2.6.8 and 6.1.1.4'
N N 0.0061 0.0033 'International Tables Vol C Tables 4.2.6.8 and 6.1.1.4'
O O 0.0106 0.0060 'International Tables Vol C Tables 4.2.6.8 and 6.1.1.4'
F F 0.0171 0.0103 'International Tables Vol C Tables 4.2.6.8 and 6.1.1.4'
S S 0.1246 0.1234 'International Tables Vol C Tables 4.2.6.8 and 6.1.1.4'
Cl Cl 0.1484 0.1585 'International Tables Vol C Tables 4.2.6.8 and 6.1.1.4'
Ir Ir -1.4442 7.9887 'International Tables Vol C Tables 4.2.6.8 and 6.1.1.4'

loop_
_geom_angle_atom_site_label_1
_geom_angle_atom_site_label_2
_geom_angle_atom_site_label_3
_geom_angle
_geom_angle_site_symmetry_1
_geom_angle_site_symmetry_3
Cl2 C1A Cl1 110.4(11) . .
Cl2 C1A H1A1 109.6 . .
Cl1 C1A H1A1 109.6 . .
Cl2 C1A H1A2 109.6 . .
Cl1 C1A H1A2 109.6 . .
H1A1 C1A H1A2 108.1 . .
Cl1 Cl1 C1A 132.3(13) 3_766 .
Cl4 C1B Cl3 110.4(11) . .
Cl4 C1B H1B1 109.6 . .
Cl3 C1B H1B1 109.6 . .
Cl4 C1B H1B2 109.5 . .
Cl3 C1B H1B2 109.6 . .
H1B1 C1B H1B2 108.1 . .
C1B Cl4 Cl4 96.3(15) . 3_665
F2 C1 F3 109.4(11) . .
F2 C1 F1 104.8(9) . .
F3 C1 F1 104.9(11) . .
F2 C1 C2 114.6(11) . .
F3 C1 C2 113.0(9) . .
F1 C1 C2 109.4(10) . .
O2 C2 C3 130.0(11) . .
O2 C2 C1 109.7(9) . .
C3 C2 C1 120.2(11) . .
C2 C3 C4 127.4(13) . .
C2 C3 H3 116.3 . .
C4 C3 H3 116.3 . .
O1 C4 C3 123.0(10) . .
O1 C4 C5 116.8(9) . .
C3 C4 C5 120.1(11) . .
C4 C5 C6 129.3(9) . .
C4 C5 S1 118.4(8) . .
C6 C5 S1 112.3(7) . .
C7 C6 C5 107.4(10) . .
C7 C6 H6 126.3 . .
C5 C6 H6 126.3 . .
C8 C7 C6 114.2(9) . .
C8 C7 H7 122.9 . .
C6 C7 H7 122.9 . .
C7 C8 S1 114.1(7) . .
C7 C8 H8 122.9 . .
S1 C8 H8 122.9 . .
N1 C9 C10 122.0(8) . .
N1 C9 C21 113.4(7) . .
C10 C9 C21 124.5(8) . .
C11 C10 C9 121.3(9) . .
C11 C10 H10 119.4 . .
C9 C10 H10 119.4 . .
C10 C11 C13 117.9(9) . .
C10 C11 C12 120.8(9) . .
C13 C11 C12 121.3(8) . .
C11 C12 H12A 109.5 . .
C11 C12 H12B 109.5 . .
H12A C12 H12B 109.5 . .
C11 C12 H12C 109.5 . .
H12A C12 H12C 109.5 . .
H12B C12 H12C 109.5 . .
C14 C13 C11 119.3(7) . .
C14 C13 C18 118.5(8) . .
C11 C13 C18 122.2(8) . .
N1 C14 C13 122.7(7) . .
N1 C14 C15 118.2(7) . .
C13 C14 C15 119.0(7) . .
C16 C15 C14 120.4(8) . .
C16 C15 H15 119.8 . .
C14 C15 H15 119.8 . .
C15 C16 C17 120.8(8) . .
C15 C16 H16 119.6 . .
C17 C16 H16 119.6 . .
C18 C17 C16 119.3(8) . .
C18 C17 H17 120.3 . .
C16 C17 H17 120.3 . .
C17 C18 C13 121.8(8) . .
C17 C18 H18 119.1 . .
C13 C18 H18 119.1 . .
C21 C20 C23 108.8(7) . .
C21 C20 Ir1 113.5(6) . .
C23 C20 Ir1 137.6(6) . .
C20 C21 C9 117.5(7) . .
C20 C21 S2 116.2(6) . .
C9 C21 S2 126.1(6) . .
C27 C22 C23 122.3(9) . .
C27 C22 S2 125.0(7) . .
C23 C22 S2 112.6(7) . .
C24 C23 C22 119.6(9) . .
C24 C23 C20 127.6(8) . .
C22 C23 C20 112.8(8) . .
C23 C24 C25 119.2(9) . .
C23 C24 H24 120.4 . .
C25 C24 H24 120.4 . .
C26 C25 C24 120.0(9) . .
C26 C25 H25 120.0 . .
C24 C25 H25 120.0 . .
C27 C26 C25 120.3(8) . .
C27 C26 H26 119.8 . .
C25 C26 H26 119.8 . .
C22 C27 C26 118.5(9) . .
C22 C27 H27 120.7 . .
C26 C27 H27 120.7 . .
C29 C28 C31 109.0(7) . .
C29 C28 Ir1 113.0(6) . .
C31 C28 Ir1 137.7(7) . .
C28 C29 C36 116.9(7) . .
C28 C29 S3 116.2(6) . .
C36 C29 S3 126.4(7) . .
C35 C30 C31 122.9(9) . .
C35 C30 S3 126.0(8) . .
C31 C30 S3 111.1(7) . .
C32 C31 C30 118.2(9) . .
C32 C31 C28 128.1(9) . .
C30 C31 C28 113.7(7) . .
C31 C32 C33 118.7(9) . .
C31 C32 H32 120.6 . .
C33 C32 H32 120.6 . .
C34 C33 C32 121.5(9) . .
C34 C33 H33 119.2 . .
C32 C33 H33 119.2 . .
C33 C34 C35 120.0(9) . .
C33 C34 H34 120.0 . .
C35 C34 H34 120.0 . .
C30 C35 C34 118.6(9) . .
C30 C35 H35 120.7 . .
C34 C35 H35 120.7 . .
N2 C36 C37 121.8(8) . .
N2 C36 C29 114.5(8) . .
C37 C36 C29 123.6(8) . .
C38 C37 C36 121.9(9) . .
C38 C37 H37 119.0 . .
C36 C37 H37 119.0 . .
C37 C38 C40 115.6(8) . .
C37 C38 C39 122.7(9) . .
C40 C38 C39 121.6(9) . .
C38 C39 H39A 109.5 . .
C38 C39 H39B 109.5 . .
H39A C39 H39B 109.5 . .
C38 C39 H39C 109.5 . .
H39A C39 H39C 109.5 . .
H39B C39 H39C 109.5 . .
C41 C40 C45 120.2(8) . .
C41 C40 C38 119.7(8) . .
C45 C40 C38 120.0(8) . .
N2 C41 C40 121.8(7) . .
N2 C41 C42 119.7(7) . .
C40 C41 C42 118.5(8) . .
C43 C42 C41 120.1(8) . .
C43 C42 H42 119.9 . .
C41 C42 H42 119.9 . .
C42 C43 C44 122.8(9) . .
C42 C43 H43 118.6 . .
C44 C43 H43 118.6 . .
C43 C44 C45 117.2(9) . .
C43 C44 H44 121.4 . .
C45 C44 H44 121.4 . .
C44 C45 C40 121.1(9) . .
C44 C45 H45 119.5 . .
C40 C45 H45 119.5 . .
C9 N1 C14 116.6(7) . .
C9 N1 Ir1 112.0(5) . .
C14 N1 Ir1 130.9(6) . .
C36 N2 C41 118.9(7) . .
C36 N2 Ir1 111.2(6) . .
C41 N2 Ir1 129.6(6) . .
C4 O1 Ir1 128.3(6) . .
C2 O2 Ir1 123.2(6) . .
C28 Ir1 C20 97.5(3) . .
C28 Ir1 N1 99.3(3) . .
C20 Ir1 N1 80.1(3) . .
C28 Ir1 N2 80.2(3) . .
C20 Ir1 N2 99.4(3) . .
N1 Ir1 N2 179.2(2) . .
C28 Ir1 O1 87.4(3) . .
C20 Ir1 O1 174.9(3) . .
N1 Ir1 O1 97.6(2) . .
N2 Ir1 O1 83.0(2) . .
C28 Ir1 O2 173.6(3) . .
C20 Ir1 O2 88.6(3) . .
N1 Ir1 O2 83.5(3) . .
N2 Ir1 O2 97.1(3) . .
O1 Ir1 O2 86.5(2) . .
C8 S1 C5 92.1(5) . .
C22 S2 C21 89.5(4) . .
C29 S3 C30 90.0(4) . .

loop_
_geom_bond_atom_site_label_1
_geom_bond_atom_site_label_2
_geom_bond_distance
_geom_bond_site_symmetry_2
C1A Cl2 1.705(15) .
C1A Cl1 1.723(15) .
C1A H1A1 0.9900 .
C1A H1A2 0.9900 .
Cl1 Cl1 1.46(2) 3_766
C1B Cl4 1.705(15) .
C1B Cl3 1.723(15) .
C1B H1B1 0.9900 .
C1B H1B2 0.9900 .
Cl4 Cl4 2.13(4) 3_665
C1 F2 1.285(14) .
C1 F3 1.335(12) .
C1 F1 1.342(14) .
C1 C2 1.530(14) .
C2 O2 1.275(11) .
C2 C3 1.341(17) .
C3 C4 1.418(18) .
C3 H3 0.9500 .
C4 O1 1.253(12) .
C4 C5 1.449(13) .
C5 C6 1.457(14) .
C5 S1 1.716(10) .
C6 C7 1.438(13) .
C6 H6 0.9500 .
C7 C8 1.361(15) .
C7 H7 0.9500 .
C8 S1 1.665(10) .
C8 H8 0.9500 .
C9 N1 1.360(11) .
C9 C10 1.424(12) .
C9 C21 1.445(11) .
C10 C11 1.343(13) .
C10 H10 0.9500 .
C11 C13 1.420(12) .
C11 C12 1.505(13) .
C12 H12A 0.9800 .
C12 H12B 0.9800 .
C12 H12C 0.9800 .
C13 C14 1.400(11) .
C13 C18 1.429(11) .
C14 N1 1.381(10) .
C14 C15 1.439(11) .
C15 C16 1.364(11) .
C15 H15 0.9500 .
C16 C17 1.413(13) .
C16 H16 0.9500 .
C17 C18 1.365(13) .
C17 H17 0.9500 .
C18 H18 0.9500 .
C20 C21 1.364(12) .
C20 C23 1.460(13) .
C20 Ir1 1.975(8) .
C21 S2 1.743(7) .
C22 C27 1.384(12) .
C22 C23 1.401(13) .
C22 S2 1.730(9) .
C23 C24 1.388(11) .
C24 C25 1.417(12) .
C24 H24 0.9500 .
C25 C26 1.413(13) .
C25 H25 0.9500 .
C26 C27 1.398(16) .
C26 H26 0.9500 .
C27 H27 0.9500 .
C28 C29 1.365(12) .
C28 C31 1.450(14) .
C28 Ir1 1.970(8) .
C29 C36 1.453(12) .
C29 S3 1.741(8) .
C30 C35 1.373(13) .
C30 C31 1.417(13) .
C30 S3 1.745(9) .
C31 C32 1.409(11) .
C32 C33 1.409(12) .
C32 H32 0.9500 .
C33 C34 1.392(14) .
C33 H33 0.9500 .
C34 C35 1.402(17) .
C34 H34 0.9500 .
C35 H35 0.9500 .
C36 N2 1.330(11) .
C36 C37 1.412(12) .
C37 C38 1.357(14) .
C37 H37 0.9500 .
C38 C40 1.453(13) .
C38 C39 1.478(12) .
C39 H39A 0.9800 .
C39 H39B 0.9800 .
C39 H39C 0.9800 .
C40 C41 1.396(12) .
C40 C45 1.416(12) .
C41 N2 1.351(11) .
C41 C42 1.433(11) .
C42 C43 1.365(12) .
C42 H42 0.9500 .
C43 C44 1.404(14) .
C43 H43 0.9500 .
C44 C45 1.413(13) .
C44 H44 0.9500 .
C45 H45 0.9500 .
N1 Ir1 2.087(8) .
N2 Ir1 2.101(7) .
O1 Ir1 2.136(6) .
O2 Ir1 2.146(6) .
